data_7107221
loop_
_publ_author_name
'Carl Redshaw'
'Mark R. J. Elsegood'
'Joseph A. Wright'
'Hugo Baillie-Johnson'
'Takehiko Yamato'
'Stephen De Giovanni'
'Anja Mueller'

_publ_section_title
;
 Cellular uptake of a fluorescent vanadyl sulfonylcalix[4]arene
;
_journal_name_full Chem.Commun.
_journal_page_first 1129
_journal_paper_doi 10.1039/c2cc16480a
_journal_volume 48
_journal_year 2012
_chemical_formula_moiety 'C54 H76 O4, C2 H3 N'
_chemical_formula_structural 'Cax[4](OH)2(OPent)2, MeCN'
_chemical_formula_sum 'C56 H79 N O4'
_chemical_formula_weight 830.20
_chemical_name_common 1,3-Dipentoxy-p-tert-butylcalix(4)areneH2
_chemical_name_systematic
;
1,3-Dipentoxy-p-tert-butylcalix[4]areneH2
;
_space_group_IT_number 14
_symmetry_cell_setting monoclinic
_symmetry_Int_Tables_number 14
_symmetry_space_group_name_Hall '-P 2yn'
_symmetry_space_group_name_H-M 'P 1 21/n 1'
_atom_sites_solution_hydrogens geom
_atom_sites_solution_primary direct
_atom_sites_solution_secondary difmap
_cell_angle_alpha 90.00
_cell_angle_beta 109.527(4)
_cell_angle_gamma 90.00
_cell_formula_units_Z 4
_cell_length_a 19.6800(7)
_cell_length_b 11.5784(4)
_cell_length_c 23.5588(9)
_cell_measurement_reflns_used 6760
_cell_measurement_temperature 140(2)
_cell_measurement_theta_max 27.4996
_cell_measurement_theta_min 3.1585
_cell_volume 5059.4(3)
_computing_cell_refinement 'CrysAlis RED (Oxford Diffraction, 2007)'
_computing_data_collection 'CrysAlis CCD (Oxford Diffraction, 2007)'
_computing_data_reduction 'CrysAlis RED (Oxford Diffraction, 2007)'
_computing_molecular_graphics 'ORTEP-3 (Farrugia, 1997)'
_computing_publication_material
;
SHELXL-97, PLATON (Spek, 2003), WinGX (Farrugia, 1999)
and enCIFer (Allen <i>et al.</i>, 2004)
;
_computing_structure_refinement 'SHELXL-97 (Sheldrick, 2008)'
_computing_structure_solution 'SIR92 (Altomare <i>et al.</i>, 1993)'
_diffrn_ambient_temperature 140(2)
_diffrn_detector_area_resol_mean 16.0050
_diffrn_measured_fraction_theta_full 0.996
_diffrn_measured_fraction_theta_max 0.996
_diffrn_measurement_device_type 'Oxford Diffraction Xcalibur 3/CCD'
_diffrn_measurement_method 'Thin slice \f and \w scans'
_diffrn_radiation_monochromator graphite
_diffrn_radiation_probe x-ray
_diffrn_radiation_source 'Enhance (Mo) X-ray Source'
_diffrn_radiation_type 'Mo K\a'
_diffrn_radiation_wavelength 0.71073
_diffrn_reflns_av_R_equivalents 0.1089
_diffrn_reflns_av_sigmaI/netI 0.0839
_diffrn_reflns_limit_h_max 21
_diffrn_reflns_limit_h_min -21
_diffrn_reflns_limit_k_max 12
_diffrn_reflns_limit_k_min -12
_diffrn_reflns_limit_l_max 25
_diffrn_reflns_limit_l_min -25
_diffrn_reflns_number 40390
_diffrn_reflns_theta_full 22.50
_diffrn_reflns_theta_max 22.50
_diffrn_reflns_theta_min 3.18
_diffrn_standards_number 0
_exptl_absorpt_coefficient_mu 0.067
_exptl_absorpt_correction_T_max 0.987
_exptl_absorpt_correction_T_min 0.838
_exptl_absorpt_correction_type multi-scan
_exptl_absorpt_process_details '(ABSPACK; Oxford Diffraction, 2007)'
_exptl_crystal_colour orange
_exptl_crystal_density_diffrn 1.090
_exptl_crystal_density_method 'not measured'
_exptl_crystal_description block
_exptl_crystal_F_000 1816
_exptl_crystal_size_max 0.35
_exptl_crystal_size_mid 0.20
_exptl_crystal_size_min 0.20
_refine_diff_density_max 0.743
_refine_diff_density_min -0.369
_refine_diff_density_rms 0.056
_refine_ls_extinction_method none
_refine_ls_goodness_of_fit_ref 1.079
_refine_ls_hydrogen_treatment mixed
_refine_ls_matrix_type full
_refine_ls_number_parameters 571
_refine_ls_number_reflns 6590
_refine_ls_number_restraints 2
_refine_ls_restrained_S_all 1.079
_refine_ls_R_factor_all 0.1611
_refine_ls_R_factor_gt 0.1007
_refine_ls_shift/su_max 0.002
_refine_ls_shift/su_mean 0.000
_refine_ls_structure_factor_coef Fsqd
_refine_ls_weighting_details 'calc w=1/[\s^2^(Fo^2^)+(0.0882P)^2^+11.2386P] where P=(Fo^2^+2Fc^2^)/3'
_refine_ls_weighting_scheme calc
_refine_ls_wR_factor_gt 0.2140
_refine_ls_wR_factor_ref 0.2470
_reflns_number_gt 4119
_reflns_number_total 6590
_reflns_threshold_expression I>2\s(I)
_cod_data_source_file c2cc16480a.txt
_cod_data_source_block L(OH)2(OPent)2
_cod_original_sg_symbol_H-M 'P 21/n'
_cod_database_code 7107221

loop_
_symmetry_equiv_pos_as_xyz
'x, y, z'
'-x+1/2, y+1/2, -z+1/2'
'-x, -y, -z'
'x-1/2, -y-1/2, z-1/2'

loop_
_atom_site_label
_atom_site_type_symbol
_atom_site_fract_x
_atom_site_fract_y
_atom_site_fract_z
_atom_site_U_iso_or_equiv
_atom_site_adp_type
_atom_site_occupancy
_atom_site_symmetry_multiplicity
_atom_site_calc_flag
_atom_site_refinement_flags
C1 C -0.0001(3) 0.3124(5) 0.1319(2) 0.0315(13) Uani 1 1 d .
C2 C 0.0077(3) 0.2450(5) 0.1830(2) 0.0302(13) Uani 1 1 d .
C3 C 0.0802(3) 0.2203(5) 0.2300(2) 0.0348(14) Uani 1 1 d .
H3A H 0.1178 0.2215 0.2107 0.042 Uiso 1 1 calc R
H3B H 0.0795 0.1422 0.2468 0.042 Uiso 1 1 calc R
C4 C 0.0988(3) 0.3080(5) 0.2805(2) 0.0312(13) Uani 1 1 d .
C5 C 0.1298(3) 0.4145(5) 0.2761(2) 0.0334(14) Uani 1 1 d .
C6 C 0.1437(3) 0.4960(5) 0.3221(2) 0.0318(13) Uani 1 1 d .
C7 C 0.1719(3) 0.6144(5) 0.3151(2) 0.0383(15) Uani 1 1 d .
H7A H 0.1992 0.6103 0.2867 0.046 Uiso 1 1 calc R
H7B H 0.2053 0.6410 0.3545 0.046 Uiso 1 1 calc R
C8 C 0.1103(3) 0.7005(5) 0.2918(2) 0.0324(13) Uani 1 1 d .
C9 C 0.0859(3) 0.7377(5) 0.2316(3) 0.0347(14) Uani 1 1 d .
C10 C 0.1790(3) 0.7794(6) 0.1901(3) 0.0478(16) Uani 1 1 d .
H10A H 0.2177 0.7818 0.2299 0.057 Uiso 1 1 calc R
H10B H 0.1605 0.8588 0.1795 0.057 Uiso 1 1 calc R
C11 C 0.2081(3) 0.7336(6) 0.1436(3) 0.0483(16) Uani 1 1 d .
H11A H 0.2457 0.7867 0.1396 0.058 Uiso 1 1 calc R
H11B H 0.1688 0.7306 0.1042 0.058 Uiso 1 1 calc R
C12 C 0.2403(3) 0.6130(6) 0.1597(3) 0.0543(18) Uani 1 1 d .
H12A H 0.2860 0.6199 0.1939 0.065 Uiso 1 1 calc R
H12B H 0.2068 0.5660 0.1735 0.065 Uiso 1 1 calc R
C13 C 0.2548(5) 0.5511(7) 0.1104(3) 0.090(3) Uani 1 1 d .
H13A H 0.2897 0.5962 0.0974 0.109 Uiso 1 1 calc R
H13B H 0.2096 0.5453 0.0757 0.109 Uiso 1 1 calc R
C14 C 0.2849(5) 0.4303(8) 0.1284(4) 0.100(3) Uani 1 1 d .
H14A H 0.3338 0.4359 0.1577 0.150 Uiso 1 1 calc R
H14B H 0.2864 0.3886 0.0926 0.150 Uiso 1 1 calc R
H14C H 0.2540 0.3886 0.1465 0.150 Uiso 1 1 calc R
C15 C 0.0241(3) 0.8055(5) 0.2089(2) 0.0343(14) Uani 1 1 d .
C16 C -0.0089(3) 0.8303(5) 0.1418(2) 0.0381(14) Uani 1 1 d .
H16A H 0.0296 0.8318 0.1235 0.046 Uiso 1 1 calc R
H16B H -0.0322 0.9073 0.1360 0.046 Uiso 1 1 calc R
C17 C -0.0648(3) 0.7389(5) 0.1103(2) 0.0356(14) Uani 1 1 d .
C18 C -0.0460(3) 0.6349(5) 0.0893(2) 0.0364(15) Uani 1 1 d .
C19 C -0.0985(3) 0.5526(5) 0.0625(2) 0.0353(14) Uani 1 1 d .
C20 C -0.0769(3) 0.4369(5) 0.0444(2) 0.0410(15) Uani 1 1 d .
H20A H -0.0313 0.4450 0.0356 0.049 Uiso 1 1 calc R
H20B H -0.1146 0.4096 0.0073 0.049 Uiso 1 1 calc R
C21 C -0.0670(3) 0.3486(5) 0.0946(2) 0.0339(14) Uani 1 1 d .
C22 C -0.1273(3) 0.3075(5) 0.1070(2) 0.0355(14) Uani 1 1 d .
H22 H -0.1736 0.3298 0.0809 0.043 Uiso 1 1 calc R
C23 C -0.1232(3) 0.2361(5) 0.1551(2) 0.0320(13) Uani 1 1 d .
C24 C -0.0541(3) 0.2076(5) 0.1928(2) 0.0356(14) Uani 1 1 d .
H24 H -0.0493 0.1602 0.2268 0.043 Uiso 1 1 calc R
C25 C -0.1900(3) 0.1904(5) 0.1675(3) 0.0439(16) Uani 1 1 d .
C26 C -0.1890(4) 0.0583(7) 0.1674(5) 0.118(4) Uani 1 1 d .
H26A H -0.1496 0.0306 0.2026 0.178 Uiso 1 1 calc R
H26B H -0.1817 0.0306 0.1306 0.178 Uiso 1 1 calc R
H26C H -0.2350 0.0289 0.1691 0.178 Uiso 1 1 calc R
C27 C -0.1914(5) 0.2352(12) 0.2258(4) 0.160(6) Uani 1 1 d .
H27A H -0.1991 0.3189 0.2230 0.241 Uiso 1 1 calc R
H27B H -0.1454 0.2182 0.2573 0.241 Uiso 1 1 calc R
H27C H -0.2307 0.1981 0.2359 0.241 Uiso 1 1 calc R
C28 C -0.2592(3) 0.2207(8) 0.1186(3) 0.080(3) Uani 1 1 d .
H28A H -0.2997 0.1844 0.1271 0.121 Uiso 1 1 calc R
H28B H -0.2574 0.1929 0.0798 0.121 Uiso 1 1 calc R
H28C H -0.2655 0.3048 0.1170 0.121 Uiso 1 1 calc R
C29 C -0.1696(3) 0.5765(5) 0.0564(2) 0.0373(15) Uani 1 1 d .
H29 H -0.2053 0.5212 0.0365 0.045 Uiso 1 1 calc R
C30 C -0.1913(3) 0.6751(5) 0.0774(2) 0.0399(15) Uani 1 1 d .
C31 C -0.1370(3) 0.7562(5) 0.1045(2) 0.0424(16) Uani 1 1 d .
H31 H -0.1500 0.8258 0.1195 0.051 Uiso 1 1 calc R
C32 C -0.2697(3) 0.7004(6) 0.0723(3) 0.0470(16) Uani 1 1 d .
C33 C -0.2990(4) 0.7948(7) 0.0272(4) 0.078(2) Uani 1 1 d .
H33A H -0.3508 0.8039 0.0199 0.117 Uiso 1 1 calc R
H33B H -0.2913 0.7748 -0.0106 0.117 Uiso 1 1 calc R
H33C H -0.2741 0.8673 0.0428 0.117 Uiso 1 1 calc R
C34 C -0.3183(4) 0.5929(7) 0.0485(4) 0.085(3) Uani 1 1 d .
H34A H -0.3006 0.5280 0.0763 0.127 Uiso 1 1 calc R
H34B H -0.3170 0.5719 0.0086 0.127 Uiso 1 1 calc R
H34C H -0.3680 0.6109 0.0457 0.127 Uiso 1 1 calc R
C35 C -0.2739(4) 0.7260(11) 0.1335(4) 0.118(4) Uani 1 1 d .
H35A H -0.2551 0.8037 0.1459 0.177 Uiso 1 1 calc R
H35B H -0.2451 0.6693 0.1625 0.177 Uiso 1 1 calc R
H35C H -0.3242 0.7217 0.1319 0.177 Uiso 1 1 calc R
C36 C -0.0105(3) 0.8396(5) 0.2480(3) 0.0384(15) Uani 1 1 d .
H36 H -0.0524 0.8863 0.2328 0.046 Uiso 1 1 calc R
C37 C 0.0122(3) 0.8094(5) 0.3085(3) 0.0369(14) Uani 1 1 d .
C38 C 0.0727(3) 0.7381(5) 0.3282(2) 0.0379(14) Uani 1 1 d .
H38 H 0.0888 0.7141 0.3691 0.045 Uiso 1 1 calc R
C39 C -0.0249(3) 0.8555(5) 0.3520(3) 0.0441(16) Uani 1 1 d .
C40 C -0.0144(6) 0.7772(9) 0.4056(4) 0.121(4) Uani 1 1 d .
H40A H 0.0364 0.7781 0.4312 0.182 Uiso 1 1 calc R
H40B H -0.0285 0.6982 0.3916 0.182 Uiso 1 1 calc R
H40C H -0.0443 0.8044 0.4288 0.182 Uiso 1 1 calc R
C41 C -0.1054(4) 0.8664(9) 0.3207(4) 0.098(3) Uani 1 1 d .
H41A H -0.1288 0.8837 0.3505 0.147 Uiso 1 1 calc R
H41B H -0.1244 0.7936 0.3003 0.147 Uiso 1 1 calc R
H41C H -0.1152 0.9289 0.2910 0.147 Uiso 1 1 calc R
C42 C 0.0040(6) 0.9738(8) 0.3718(5) 0.138(5) Uani 1 1 d .
H42A H 0.0514 0.9675 0.4032 0.206 Uiso 1 1 calc R
H42B H -0.0291 1.0152 0.3877 0.206 Uiso 1 1 calc R
H42C H 0.0088 1.0162 0.3373 0.206 Uiso 1 1 calc R
C43 C 0.1281(3) 0.4671(5) 0.3741(2) 0.0367(14) Uani 1 1 d .
H43 H 0.1398 0.5206 0.4066 0.044 Uiso 1 1 calc R
C44 C 0.0962(3) 0.3629(5) 0.3800(2) 0.0366(14) Uani 1 1 d .
C45 C 0.0823(3) 0.2852(5) 0.3326(2) 0.0346(14) Uani 1 1 d .
H45 H 0.0605 0.2133 0.3357 0.041 Uiso 1 1 calc R
C46 C 0.0758(3) 0.3320(5) 0.4355(2) 0.0442(16) Uani 1 1 d .
C47 C 0.1195(3) 0.2240(5) 0.4657(3) 0.0515(17) Uani 1 1 d .
H47A H 0.1044 0.1576 0.4385 0.077 Uiso 1 1 calc R
H47B H 0.1107 0.2076 0.5034 0.077 Uiso 1 1 calc R
H47C H 0.1710 0.2384 0.4741 0.077 Uiso 1 1 calc R
C48 C 0.0934(4) 0.4286(6) 0.4829(3) 0.0570(18) Uani 1 1 d .
H48A H 0.1451 0.4460 0.4957 0.085 Uiso 1 1 calc R
H48B H 0.0806 0.4035 0.5177 0.085 Uiso 1 1 calc R
H48C H 0.0658 0.4980 0.4654 0.085 Uiso 1 1 calc R
C49 C -0.0043(3) 0.3060(6) 0.4174(3) 0.0587(19) Uani 1 1 d .
H49A H -0.0320 0.3755 0.4003 0.088 Uiso 1 1 calc R
H49B H -0.0159 0.2816 0.4530 0.088 Uiso 1 1 calc R
H49C H -0.0168 0.2441 0.3873 0.088 Uiso 1 1 calc R
C50 C 0.0771(3) 0.2888(5) 0.0727(3) 0.0430(16) Uani 1 1 d .
H50A H 0.1119 0.3347 0.0599 0.052 Uiso 1 1 calc R
H50B H 0.0319 0.2831 0.0380 0.052 Uiso 1 1 calc R
C51 C 0.1069(3) 0.1703(5) 0.0896(3) 0.0495(16) Uani 1 1 d .
H51A H 0.0730 0.1248 0.1036 0.059 Uiso 1 1 calc R
H51B H 0.1531 0.1758 0.1234 0.059 Uiso 1 1 calc R
C52 C 0.1195(4) 0.1080(6) 0.0369(3) 0.067(2) Uani 1 1 d .
H52A H 0.0739 0.1077 0.0023 0.081 Uiso 1 1 calc R
H52B H 0.1555 0.1519 0.0246 0.081 Uiso 1 1 calc R
C53 C 0.1451(5) -0.0129(6) 0.0503(3) 0.075(2) Uani 1 1 d .
H53A H 0.1097 -0.0569 0.0632 0.090 Uiso 1 1 calc R
H53B H 0.1914 -0.0130 0.0841 0.090 Uiso 1 1 calc R
C54 C 0.1555(6) -0.0731(7) -0.0036(4) 0.115(4) Uani 1 1 d .
H54A H 0.1096 -0.0743 -0.0370 0.173 Uiso 1 1 calc R
H54B H 0.1720 -0.1524 0.0074 0.173 Uiso 1 1 calc R
H54C H 0.1915 -0.0312 -0.0159 0.173 Uiso 1 1 calc R
C55 C 0.6015(4) 0.0289(6) 0.2293(4) 0.081(2) Uani 1 1 d .
C56 C 0.5598(3) 0.0219(6) 0.2668(3) 0.0520(17) Uani 1 1 d .
H56A H 0.5223 0.0815 0.2554 0.078 Uiso 1 1 calc R
H56B H 0.5906 0.0339 0.3087 0.078 Uiso 1 1 calc R
H56C H 0.5373 -0.0545 0.2628 0.078 Uiso 1 1 calc R
N1 N 0.6327(6) 0.0337(8) 0.1955(6) 0.161(4) Uani 1 1 d .
O1 O 0.06242(18) 0.3489(3) 0.12139(16) 0.0393(10) Uani 1 1 d .
O2 O 0.1486(2) 0.4447(4) 0.22707(17) 0.0454(11) Uani 1 1 d D
O3 O 0.12125(18) 0.7036(3) 0.19253(16) 0.0373(10) Uani 1 1 d .
O4 O 0.0232(2) 0.6124(4) 0.09178(17) 0.0444(11) Uani 1 1 d D
H2 H 0.124(3) 0.404(4) 0.1966(18) 0.053 Uiso 1 1 d D
H4 H 0.056(2) 0.645(5) 0.1207(19) 0.053 Uiso 1 1 d D

loop_
_atom_site_aniso_label
_atom_site_aniso_U_11
_atom_site_aniso_U_22
_atom_site_aniso_U_33
_atom_site_aniso_U_23
_atom_site_aniso_U_13
_atom_site_aniso_U_12
C1 0.028(3) 0.042(4) 0.027(3) -0.002(3) 0.012(3) 0.001(3)
C2 0.029(3) 0.035(3) 0.025(3) -0.001(3) 0.007(3) 0.002(3)
C3 0.026(3) 0.035(3) 0.038(3) 0.006(3) 0.003(3) 0.005(3)
C4 0.027(3) 0.031(3) 0.031(3) 0.007(3) 0.003(3) 0.007(3)
C5 0.028(3) 0.041(4) 0.031(3) 0.008(3) 0.010(3) 0.007(3)
C6 0.023(3) 0.034(3) 0.033(3) 0.007(3) 0.002(2) 0.002(2)
C7 0.030(3) 0.045(4) 0.035(3) 0.001(3) 0.004(3) -0.002(3)
C8 0.030(3) 0.033(3) 0.032(3) 0.004(3) 0.006(3) -0.008(3)
C9 0.033(3) 0.030(3) 0.044(4) 0.002(3) 0.016(3) -0.006(3)
C10 0.042(4) 0.049(4) 0.055(4) 0.006(3) 0.021(3) -0.006(3)
C11 0.040(4) 0.058(4) 0.049(4) 0.010(3) 0.018(3) -0.004(3)
C12 0.054(4) 0.059(5) 0.056(4) -0.004(4) 0.025(3) -0.003(3)
C13 0.118(7) 0.100(7) 0.057(5) 0.008(5) 0.033(5) 0.050(6)
C14 0.118(7) 0.098(7) 0.095(6) 0.019(6) 0.050(6) 0.065(6)
C15 0.032(3) 0.033(3) 0.040(3) 0.005(3) 0.015(3) 0.001(3)
C16 0.041(3) 0.039(4) 0.037(3) 0.017(3) 0.017(3) 0.011(3)
C17 0.041(4) 0.040(4) 0.027(3) 0.017(3) 0.012(3) 0.006(3)
C18 0.032(3) 0.051(4) 0.030(3) 0.018(3) 0.014(3) 0.016(3)
C19 0.032(4) 0.044(4) 0.026(3) 0.010(3) 0.006(3) 0.008(3)
C20 0.042(4) 0.052(4) 0.027(3) 0.005(3) 0.009(3) 0.008(3)
C21 0.033(3) 0.042(4) 0.025(3) -0.003(3) 0.006(3) 0.001(3)
C22 0.035(3) 0.038(4) 0.030(3) 0.000(3) 0.006(3) 0.003(3)
C23 0.025(3) 0.034(3) 0.034(3) -0.005(3) 0.007(3) 0.002(3)
C24 0.043(4) 0.039(4) 0.024(3) 0.002(3) 0.009(3) -0.001(3)
C25 0.040(4) 0.045(4) 0.050(4) 0.004(3) 0.018(3) 0.002(3)
C26 0.075(6) 0.066(6) 0.232(12) 0.042(7) 0.074(7) 0.001(5)
C27 0.103(7) 0.314(17) 0.102(7) -0.105(9) 0.084(6) -0.110(9)
C28 0.041(4) 0.113(7) 0.085(6) 0.032(5) 0.018(4) -0.005(4)
C29 0.030(3) 0.048(4) 0.030(3) 0.010(3) 0.005(3) 0.006(3)
C30 0.041(4) 0.045(4) 0.034(3) 0.016(3) 0.012(3) 0.007(3)
C31 0.053(4) 0.043(4) 0.035(3) 0.019(3) 0.020(3) 0.019(3)
C32 0.035(4) 0.054(4) 0.055(4) 0.003(3) 0.020(3) 0.011(3)
C33 0.050(4) 0.070(6) 0.107(6) 0.033(5) 0.016(4) 0.021(4)
C34 0.056(5) 0.070(6) 0.133(7) 0.013(5) 0.039(5) 0.004(4)
C35 0.057(5) 0.214(12) 0.092(7) -0.025(7) 0.036(5) 0.019(6)
C36 0.036(3) 0.031(3) 0.046(4) 0.011(3) 0.011(3) 0.002(3)
C37 0.037(3) 0.034(3) 0.042(4) 0.010(3) 0.015(3) 0.000(3)
C38 0.047(4) 0.035(4) 0.031(3) 0.002(3) 0.012(3) -0.008(3)
C39 0.042(4) 0.041(4) 0.050(4) -0.002(3) 0.018(3) -0.005(3)
C40 0.165(9) 0.144(9) 0.098(7) 0.060(7) 0.102(7) 0.082(8)
C41 0.076(6) 0.150(9) 0.081(6) -0.003(6) 0.044(5) 0.037(6)
C42 0.156(9) 0.118(8) 0.194(11) -0.112(8) 0.132(9) -0.077(7)
C43 0.037(3) 0.036(4) 0.034(3) 0.001(3) 0.007(3) 0.002(3)
C44 0.035(3) 0.037(4) 0.035(3) 0.010(3) 0.009(3) 0.001(3)
C45 0.037(3) 0.030(3) 0.034(3) -0.001(3) 0.010(3) 0.000(3)
C46 0.058(4) 0.043(4) 0.029(3) 0.000(3) 0.011(3) -0.009(3)
C47 0.072(5) 0.050(4) 0.036(3) 0.001(3) 0.022(3) -0.005(3)
C48 0.087(5) 0.049(4) 0.040(4) 0.001(3) 0.028(4) -0.009(4)
C49 0.061(5) 0.077(5) 0.046(4) -0.001(4) 0.028(3) -0.007(4)
C50 0.041(4) 0.056(4) 0.038(3) 0.002(3) 0.020(3) 0.013(3)
C51 0.058(4) 0.049(4) 0.048(4) -0.003(3) 0.027(3) 0.003(3)
C52 0.093(6) 0.070(5) 0.055(4) 0.003(4) 0.046(4) 0.015(4)
C53 0.118(7) 0.049(5) 0.072(5) 0.004(4) 0.049(5) 0.015(4)
C54 0.225(11) 0.067(6) 0.099(7) -0.021(5) 0.113(8) -0.003(7)
C55 0.092(6) 0.050(5) 0.128(7) 0.015(5) 0.071(6) 0.000(4)
C56 0.054(4) 0.048(4) 0.053(4) 0.001(3) 0.016(3) 0.005(3)
N1 0.214(10) 0.095(7) 0.254(12) 0.019(7) 0.184(10) 0.001(7)
O1 0.038(2) 0.044(2) 0.039(2) 0.001(2) 0.0172(19) 0.0026(18)
O2 0.049(3) 0.051(3) 0.041(3) 0.000(2) 0.021(2) -0.010(2)
O3 0.031(2) 0.042(2) 0.042(2) 0.0052(19) 0.0169(18) -0.0003(18)
O4 0.034(3) 0.058(3) 0.042(3) 0.000(2) 0.0134(19) 0.006(2)

loop_
_atom_type_symbol
_atom_type_description
_atom_type_scat_dispersion_real
_atom_type_scat_dispersion_imag
_atom_type_scat_source
C C 0.0033 0.0016 'International Tables Vol C Tables 4.2.6.8 and 6.1.1.4'
H H 0.0000 0.0000 'International Tables Vol C Tables 4.2.6.8 and 6.1.1.4'
N N 0.0061 0.0033 'International Tables Vol C Tables 4.2.6.8 and 6.1.1.4'
O O 0.0106 0.0060 'International Tables Vol C Tables 4.2.6.8 and 6.1.1.4'

loop_
_geom_angle_atom_site_label_1
_geom_angle_atom_site_label_2
_geom_angle_atom_site_label_3
_geom_angle
C21 C1 O1 120.2(5)
C21 C1 C2 121.6(5)
O1 C1 C2 118.1(4)
C24 C2 C1 118.0(5)
C24 C2 C3 119.2(5)
C1 C2 C3 122.7(5)
C2 C3 C4 111.7(4)
C2 C3 H3A 109.3
C4 C3 H3A 109.3
C2 C3 H3B 109.3
C4 C3 H3B 109.3
H3A C3 H3B 107.9
C45 C4 C5 118.1(5)
C45 C4 C3 119.9(5)
C5 C4 C3 122.0(5)
O2 C5 C4 122.5(5)
O2 C5 C6 116.4(5)
C4 C5 C6 121.1(5)
C5 C6 C43 118.4(5)
C5 C6 C7 120.9(5)
C43 C6 C7 120.7(5)
C6 C7 C8 110.9(4)
C6 C7 H7A 109.5
C8 C7 H7A 109.5
C6 C7 H7B 109.5
C8 C7 H7B 109.5
H7A C7 H7B 108.1
C38 C8 C9 117.3(5)
C38 C8 C7 120.7(5)
C9 C8 C7 121.8(5)
O3 C9 C15 118.3(5)
O3 C9 C8 120.4(5)
C15 C9 C8 121.2(5)
O3 C10 C11 108.1(5)
O3 C10 H10A 110.1
C11 C10 H10A 110.1
O3 C10 H10B 110.1
C11 C10 H10B 110.1
H10A C10 H10B 108.4
C10 C11 C12 111.8(5)
C10 C11 H11A 109.3
C12 C11 H11A 109.3
C10 C11 H11B 109.3
C12 C11 H11B 109.3
H11A C11 H11B 107.9
C13 C12 C11 115.0(6)
C13 C12 H12A 108.5
C11 C12 H12A 108.5
C13 C12 H12B 108.5
C11 C12 H12B 108.5
H12A C12 H12B 107.5
C12 C13 C14 112.8(6)
C12 C13 H13A 109.0
C14 C13 H13A 109.0
C12 C13 H13B 109.0
C14 C13 H13B 109.0
H13A C13 H13B 107.8
C13 C14 H14A 109.5
C13 C14 H14B 109.5
H14A C14 H14B 109.5
C13 C14 H14C 109.5
H14A C14 H14C 109.5
H14B C14 H14C 109.5
C36 C15 C9 118.0(5)
C36 C15 C16 120.5(5)
C9 C15 C16 121.2(5)
C15 C16 C17 111.2(4)
C15 C16 H16A 109.4
C17 C16 H16A 109.4
C15 C16 H16B 109.4
C17 C16 H16B 109.4
H16A C16 H16B 108.0
C31 C17 C18 118.0(5)
C31 C17 C16 119.5(5)
C18 C17 C16 122.4(5)
O4 C18 C19 117.8(5)
O4 C18 C17 121.8(5)
C19 C18 C17 120.4(5)
C29 C19 C18 118.8(5)
C29 C19 C20 121.1(5)
C18 C19 C20 120.0(5)
C19 C20 C21 110.5(4)
C19 C20 H20A 109.5
C21 C20 H20A 109.5
C19 C20 H20B 109.5
C21 C20 H20B 109.5
H20A C20 H20B 108.1
C1 C21 C22 117.3(5)
C1 C21 C20 123.0(5)
C22 C21 C20 119.5(5)
C23 C22 C21 123.7(5)
C23 C22 H22 118.2
C21 C22 H22 118.2
C22 C23 C24 116.2(5)
C22 C23 C25 122.9(5)
C24 C23 C25 120.9(5)
C2 C24 C23 123.1(5)
C2 C24 H24 118.5
C23 C24 H24 118.5
C27 C25 C28 109.8(7)
C27 C25 C26 110.9(8)
C28 C25 C26 104.0(6)
C27 C25 C23 109.9(5)
C28 C25 C23 112.8(5)
C26 C25 C23 109.4(5)
C25 C26 H26A 109.5
C25 C26 H26B 109.5
H26A C26 H26B 109.5
C25 C26 H26C 109.5
H26A C26 H26C 109.5
H26B C26 H26C 109.5
C25 C27 H27A 109.5
C25 C27 H27B 109.5
H27A C27 H27B 109.5
C25 C27 H27C 109.5
H27A C27 H27C 109.5
H27B C27 H27C 109.5
C25 C28 H28A 109.5
C25 C28 H28B 109.5
H28A C28 H28B 109.5
C25 C28 H28C 109.5
H28A C28 H28C 109.5
H28B C28 H28C 109.5
C30 C29 C19 123.7(6)
C30 C29 H29 118.1
C19 C29 H29 118.1
C29 C30 C31 116.0(5)
C29 C30 C32 123.9(6)
C31 C30 C32 120.0(6)
C17 C31 C30 123.0(6)
C17 C31 H31 118.5
C30 C31 H31 118.5
C33 C32 C35 113.9(7)
C33 C32 C30 109.4(5)
C35 C32 C30 109.8(5)
C33 C32 C34 106.5(6)
C35 C32 C34 106.3(6)
C30 C32 C34 110.9(5)
C32 C33 H33A 109.5
C32 C33 H33B 109.5
H33A C33 H33B 109.5
C32 C33 H33C 109.5
H33A C33 H33C 109.5
H33B C33 H33C 109.5
C32 C34 H34A 109.5
C32 C34 H34B 109.5
H34A C34 H34B 109.5
C32 C34 H34C 109.5
H34A C34 H34C 109.5
H34B C34 H34C 109.5
C32 C35 H35A 109.5
C32 C35 H35B 109.5
H35A C35 H35B 109.5
C32 C35 H35C 109.5
H35A C35 H35C 109.5
H35B C35 H35C 109.5
C15 C36 C37 123.6(5)
C15 C36 H36 118.2
C37 C36 H36 118.2
C36 C37 C38 116.0(5)
C36 C37 C39 122.3(5)
C38 C37 C39 121.7(5)
C8 C38 C37 123.8(5)
C8 C38 H38 118.1
C37 C38 H38 118.1
C42 C39 C40 111.0(8)
C42 C39 C41 107.6(7)
C40 C39 C41 106.6(6)
C42 C39 C37 107.9(5)
C40 C39 C37 112.7(5)
C41 C39 C37 110.9(5)
C39 C40 H40A 109.5
C39 C40 H40B 109.5
H40A C40 H40B 109.5
C39 C40 H40C 109.5
H40A C40 H40C 109.5
H40B C40 H40C 109.5
C39 C41 H41A 109.5
C39 C41 H41B 109.5
H41A C41 H41B 109.5
C39 C41 H41C 109.5
H41A C41 H41C 109.5
H41B C41 H41C 109.5
C39 C42 H42A 109.5
C39 C42 H42B 109.5
H42A C42 H42B 109.5
C39 C42 H42C 109.5
H42A C42 H42C 109.5
H42B C42 H42C 109.5
C44 C43 C6 122.3(5)
C44 C43 H43 118.9
C6 C43 H43 118.9
C43 C44 C45 117.2(5)
C43 C44 C46 123.0(5)
C45 C44 C46 119.8(5)
C44 C45 C4 122.9(5)
C44 C45 H45 118.6
C4 C45 H45 118.6
C49 C46 C44 110.5(5)
C49 C46 C48 108.0(5)
C44 C46 C48 112.9(5)
C49 C46 C47 109.5(5)
C44 C46 C47 108.4(5)
C48 C46 C47 107.4(5)
C46 C47 H47A 109.5
C46 C47 H47B 109.5
H47A C47 H47B 109.5
C46 C47 H47C 109.5
H47A C47 H47C 109.5
H47B C47 H47C 109.5
C46 C48 H48A 109.5
C46 C48 H48B 109.5
H48A C48 H48B 109.5
C46 C48 H48C 109.5
H48A C48 H48C 109.5
H48B C48 H48C 109.5
C46 C49 H49A 109.5
C46 C49 H49B 109.5
H49A C49 H49B 109.5
C46 C49 H49C 109.5
H49A C49 H49C 109.5
H49B C49 H49C 109.5
O1 C50 C51 113.3(5)
O1 C50 H50A 108.9
C51 C50 H50A 108.9
O1 C50 H50B 108.9
C51 C50 H50B 108.9
H50A C50 H50B 107.7
C50 C51 C52 111.9(5)
C50 C51 H51A 109.2
C52 C51 H51A 109.2
C50 C51 H51B 109.2
C52 C51 H51B 109.2
H51A C51 H51B 107.9
C53 C52 C51 114.0(6)
C53 C52 H52A 108.7
C51 C52 H52A 108.7
C53 C52 H52B 108.7
C51 C52 H52B 108.7
H52A C52 H52B 107.6
C52 C53 C54 112.6(6)
C52 C53 H53A 109.1
C54 C53 H53A 109.1
C52 C53 H53B 109.1
C54 C53 H53B 109.1
H53A C53 H53B 107.8
C53 C54 H54A 109.5
C53 C54 H54B 109.5
H54A C54 H54B 109.5
C53 C54 H54C 109.5
H54A C54 H54C 109.5
H54B C54 H54C 109.5
N1 C55 C56 176.2(11)
C55 C56 H56A 109.5
C55 C56 H56B 109.5
H56A C56 H56B 109.5
C55 C56 H56C 109.5
H56A C56 H56C 109.5
H56B C56 H56C 109.5
C1 O1 C50 114.4(4)
C5 O2 H2 109(4)
C9 O3 C10 115.3(4)
C18 O4 H4 115(4)

loop_
_geom_bond_atom_site_label_1
_geom_bond_atom_site_label_2
_geom_bond_distance
C1 C21 1.381(7)
C1 O1 1.399(6)
C1 C2 1.400(7)
C2 C24 1.380(7)
C2 C3 1.512(7)
C3 C4 1.514(7)
C3 H3A 0.9900
C3 H3B 0.9900
C4 C45 1.394(7)
C4 C5 1.394(7)
C5 O2 1.371(6)
C5 C6 1.395(8)
C6 C43 1.399(7)
C6 C7 1.509(8)
C7 C8 1.523(7)
C7 H7A 0.9900
C7 H7B 0.9900
C8 C38 1.378(7)
C8 C9 1.405(7)
C9 O3 1.383(6)
C9 C15 1.395(7)
C10 O3 1.453(6)
C10 C11 1.493(8)
C10 H10A 0.9900
C10 H10B 0.9900
C11 C12 1.527(9)
C11 H11A 0.9900
C11 H11B 0.9900
C12 C13 1.471(9)
C12 H12A 0.9900
C12 H12B 0.9900
C13 C14 1.523(10)
C13 H13A 0.9900
C13 H13B 0.9900
C14 H14A 0.9800
C14 H14B 0.9800
C14 H14C 0.9800
C15 C36 1.374(7)
C15 C16 1.522(7)
C16 C17 1.528(8)
C16 H16A 0.9900
C16 H16B 0.9900
C17 C31 1.395(8)
C17 C18 1.398(8)
C18 O4 1.367(6)
C18 C19 1.392(8)
C19 C29 1.386(7)
C19 C20 1.510(8)
C20 C21 1.525(7)
C20 H20A 0.9900
C20 H20B 0.9900
C21 C22 1.397(7)
C22 C23 1.383(7)
C22 H22 0.9500
C23 C24 1.392(7)
C23 C25 1.535(8)
C24 H24 0.9500
C25 C27 1.477(9)
C25 C28 1.501(8)
C25 C26 1.530(10)
C26 H26A 0.9800
C26 H26B 0.9800
C26 H26C 0.9800
C27 H27A 0.9800
C27 H27B 0.9800
C27 H27C 0.9800
C28 H28A 0.9800
C28 H28B 0.9800
C28 H28C 0.9800
C29 C30 1.368(8)
C29 H29 0.9500
C30 C31 1.406(8)
C30 C32 1.535(8)
C31 H31 0.9500
C32 C33 1.499(9)
C32 C35 1.500(10)
C32 C34 1.555(9)
C33 H33A 0.9800
C33 H33B 0.9800
C33 H33C 0.9800
C34 H34A 0.9800
C34 H34B 0.9800
C34 H34C 0.9800
C35 H35A 0.9800
C35 H35B 0.9800
C35 H35C 0.9800
C36 C37 1.387(7)
C36 H36 0.9500
C37 C38 1.393(8)
C37 C39 1.541(8)
C38 H38 0.9500
C39 C42 1.497(10)
C39 C40 1.512(9)
C39 C41 1.513(9)
C40 H40A 0.9800
C40 H40B 0.9800
C40 H40C 0.9800
C41 H41A 0.9800
C41 H41B 0.9800
C41 H41C 0.9800
C42 H42A 0.9800
C42 H42B 0.9800
C42 H42C 0.9800
C43 C44 1.388(8)
C43 H43 0.9500
C44 C45 1.389(7)
C44 C46 1.534(8)
C45 H45 0.9500
C46 C49 1.520(8)
C46 C48 1.535(8)
C46 C47 1.549(8)
C47 H47A 0.9800
C47 H47B 0.9800
C47 H47C 0.9800
C48 H48A 0.9800
C48 H48B 0.9800
C48 H48C 0.9800
C49 H49A 0.9800
C49 H49B 0.9800
C49 H49C 0.9800
C50 O1 1.450(6)
C50 C51 1.492(8)
C50 H50A 0.9900
C50 H50B 0.9900
C51 C52 1.527(8)
C51 H51A 0.9900
C51 H51B 0.9900
C52 C53 1.486(9)
C52 H52A 0.9900
C52 H52B 0.9900
C53 C54 1.520(9)
C53 H53A 0.9900
C53 H53B 0.9900
C54 H54A 0.9800
C54 H54B 0.9800
C54 H54C 0.9800
C55 N1 1.158(10)
C55 C56 1.395(10)
C56 H56A 0.9800
C56 H56B 0.9800
C56 H56C 0.9800
O2 H2 0.86(2)
O4 H4 0.85(2)

loop_
_geom_hbond_atom_site_label_D
_geom_hbond_atom_site_label_H
_geom_hbond_atom_site_label_A
_geom_hbond_distance_DH
_geom_hbond_distance_HA
_geom_hbond_distance_DA
_geom_hbond_angle_DHA
O2 H2 O1 0.86(2) 1.89(2) 2.735(5) 166(6)
O4 H4 O3 0.85(2) 1.88(2) 2.723(5) 171(6)

loop_
_geom_torsion_atom_site_label_1
_geom_torsion_atom_site_label_2
_geom_torsion_atom_site_label_3
_geom_torsion_atom_site_label_4
_geom_torsion
C21 C1 C2 C24 5.1(8)
O1 C1 C2 C24 -179.0(5)
C21 C1 C2 C3 -169.8(5)
O1 C1 C2 C3 6.0(8)
C24 C2 C3 C4 -82.5(6)
C1 C2 C3 C4 92.4(6)
C2 C3 C4 C45 93.8(6)
C2 C3 C4 C5 -83.5(6)
C45 C4 C5 O2 179.4(5)
C3 C4 C5 O2 -3.2(8)
C45 C4 C5 C6 -0.2(7)
C3 C4 C5 C6 177.2(5)
O2 C5 C6 C43 -177.4(4)
C4 C5 C6 C43 2.2(7)
O2 C5 C6 C7 5.1(7)
C4 C5 C6 C7 -175.3(5)
C5 C6 C7 C8 93.8(6)
C43 C6 C7 C8 -83.6(6)
C6 C7 C8 C38 71.3(6)
C6 C7 C8 C9 -103.6(6)
C38 C8 C9 O3 179.8(5)
C7 C8 C9 O3 -5.1(7)
C38 C8 C9 C15 -3.0(8)
C7 C8 C9 C15 172.2(5)
O3 C10 C11 C12 -62.2(6)
C10 C11 C12 C13 166.6(6)
C11 C12 C13 C14 -178.4(7)
O3 C9 C15 C36 -179.7(5)
C8 C9 C15 C36 3.0(8)
O3 C9 C15 C16 6.9(7)
C8 C9 C15 C16 -170.4(5)
C36 C15 C16 C17 -83.1(6)
C9 C15 C16 C17 90.1(6)
C15 C16 C17 C31 91.3(6)
C15 C16 C17 C18 -85.6(6)
C31 C17 C18 O4 178.2(5)
C16 C17 C18 O4 -4.9(8)
C31 C17 C18 C19 1.1(7)
C16 C17 C18 C19 178.0(5)
O4 C18 C19 C29 -176.3(5)
C17 C18 C19 C29 0.9(8)
O4 C18 C19 C20 7.5(7)
C17 C18 C19 C20 -175.3(5)
C29 C19 C20 C21 -82.6(6)
C18 C19 C20 C21 93.4(6)
O1 C1 C21 C22 179.0(5)
C2 C1 C21 C22 -5.2(8)
O1 C1 C21 C20 -5.6(8)
C2 C1 C21 C20 170.2(5)
C19 C20 C21 C1 -104.5(6)
C19 C20 C21 C22 70.8(6)
C1 C21 C22 C23 1.9(8)
C20 C21 C22 C23 -173.6(5)
C21 C22 C23 C24 1.3(8)
C21 C22 C23 C25 -179.1(5)
C1 C2 C24 C23 -1.6(8)
C3 C2 C24 C23 173.5(5)
C22 C23 C24 C2 -1.4(8)
C25 C23 C24 C2 179.0(5)
C22 C23 C25 C27 -116.6(8)
C24 C23 C25 C27 62.9(9)
C22 C23 C25 C28 6.2(8)
C24 C23 C25 C28 -174.2(6)
C22 C23 C25 C26 121.5(7)
C24 C23 C25 C26 -59.0(8)
C18 C19 C29 C30 -2.7(8)
C20 C19 C29 C30 173.4(5)
C19 C29 C30 C31 2.3(8)
C19 C29 C30 C32 -178.2(5)
C18 C17 C31 C30 -1.4(8)
C16 C17 C31 C30 -178.4(5)
C29 C30 C31 C17 -0.2(8)
C32 C30 C31 C17 -179.7(5)
C29 C30 C32 C33 -109.4(7)
C31 C30 C32 C33 70.1(7)
C29 C30 C32 C35 124.9(7)
C31 C30 C32 C35 -55.6(8)
C29 C30 C32 C34 7.8(8)
C31 C30 C32 C34 -172.7(6)
C9 C15 C36 C37 -0.5(8)
C16 C15 C36 C37 172.9(5)
C15 C36 C37 C38 -1.8(8)
C15 C36 C37 C39 175.9(5)
C9 C8 C38 C37 0.5(8)
C7 C8 C38 C37 -174.7(5)
C36 C37 C38 C8 1.8(8)
C39 C37 C38 C8 -175.9(5)
C36 C37 C39 C42 -81.7(8)
C38 C37 C39 C42 95.9(8)
C36 C37 C39 C40 155.5(7)
C38 C37 C39 C40 -27.0(9)
C36 C37 C39 C41 36.0(8)
C38 C37 C39 C41 -146.4(6)
C5 C6 C43 C44 -3.3(8)
C7 C6 C43 C44 174.2(5)
C6 C43 C44 C45 2.3(8)
C6 C43 C44 C46 -177.3(5)
C43 C44 C45 C4 -0.1(8)
C46 C44 C45 C4 179.4(5)
C5 C4 C45 C44 -0.9(8)
C3 C4 C45 C44 -178.3(5)
C43 C44 C46 C49 122.0(6)
C45 C44 C46 C49 -57.6(7)
C43 C44 C46 C48 0.8(8)
C45 C44 C46 C48 -178.7(5)
C43 C44 C46 C47 -118.1(6)
C45 C44 C46 C47 62.4(6)
O1 C50 C51 C52 178.2(5)
C50 C51 C52 C53 -176.5(6)
C51 C52 C53 C54 178.8(7)
C21 C1 O1 C50 -77.8(6)
C2 C1 O1 C50 106.2(5)
C51 C50 O1 C1 -76.3(6)
C15 C9 O3 C10 92.6(6)
C8 C9 O3 C10 -90.1(6)
C11 C10 O3 C9 -176.8(5)
